data_1507153
loop_
_publ_author_name
'Luo, Xiao'
'Shi, Yi-Ming'
'Luo, Rong-Hua'
'Luo, Shi-Hong'
'Li, Xiao-Nian'
'Wang, Rui-Rui'
'Li, Sheng-Hong'
'Zheng, Yong-Tang'
'Du, Xue'
'Xiao, Wei-Lie'
'Pu, Jian-Xin'
'Sun, Han-Dong'

_publ_section_title
;
 Schilancitrilactones A-C: three unique nortriterpenoids from Schisandra
 lancifolia.
;
_journal_coden_ASTM ORLEF7
_journal_issue 5
_journal_name_full 'Organic Letters'
_journal_page_first 1286
_journal_page_last 1289
_journal_paper_doi 10.1021/ol300099e
_journal_volume 14
_journal_year 2012
_chemical_absolute_configuration rm
_chemical_formula_moiety 'C27 H34 O8'
_chemical_formula_sum 'C27 H34 O8'
_chemical_formula_weight 486.54
_space_group_IT_number 4
_symmetry_cell_setting monoclinic
_symmetry_space_group_name_Hall 'P 2yb'
_symmetry_space_group_name_H-M 'P 1 21 1'
_atom_sites_solution_hydrogens geom
_atom_sites_solution_primary direct
_atom_sites_solution_secondary difmap
_audit_creation_method SHELXL-97
_cell_angle_alpha 90.00
_cell_angle_beta 102.0530(10)
_cell_angle_gamma 90.00
_cell_formula_units_Z 2
_cell_length_a 10.40640(10)
_cell_length_b 6.95520(10)
_cell_length_c 18.3789(2)
_cell_measurement_reflns_used 7441
_cell_measurement_temperature 296(2)
_cell_measurement_theta_max 66.20
_cell_measurement_theta_min 4.34
_cell_volume 1300.91(3)
_computing_cell_refinement 'Bruker SAINT'
_computing_data_collection 'Bruker APEX2'
_computing_data_reduction 'Bruker SAINT'
_computing_molecular_graphics 'Bruker SHELXTL'
_computing_publication_material 'Bruker SHELXTL'
_computing_structure_refinement 'SHELXL-97 (Sheldrick, 2008)'
_computing_structure_solution 'SHELXS-97 (Sheldrick, 2008)'
_diffrn_ambient_temperature 296(2)
_diffrn_measured_fraction_theta_full 0.949
_diffrn_measured_fraction_theta_max 0.949
_diffrn_measurement_device_type 'Bruker APEX-II CCD'
_diffrn_measurement_method '\f and \w scans'
_diffrn_radiation_monochromator graphite
_diffrn_radiation_source 'fine-focus sealed tube'
_diffrn_radiation_type CuK\a
_diffrn_radiation_wavelength 1.54178
_diffrn_reflns_av_R_equivalents 0.0369
_diffrn_reflns_av_sigmaI/netI 0.0532
_diffrn_reflns_limit_h_max 10
_diffrn_reflns_limit_h_min -12
_diffrn_reflns_limit_k_max 8
_diffrn_reflns_limit_k_min -8
_diffrn_reflns_limit_l_max 21
_diffrn_reflns_limit_l_min -21
_diffrn_reflns_number 8415
_diffrn_reflns_theta_full 66.55
_diffrn_reflns_theta_max 66.55
_diffrn_reflns_theta_min 2.46
_exptl_absorpt_coefficient_mu 0.750
_exptl_absorpt_correction_type none
_exptl_absorpt_process_details none
_exptl_crystal_colour colourless
_exptl_crystal_density_diffrn 1.242
_exptl_crystal_density_method 'not measured'
_exptl_crystal_description chunk
_exptl_crystal_F_000 520
_exptl_crystal_size_max 0.40
_exptl_crystal_size_mid 0.35
_exptl_crystal_size_min 0.18
_refine_diff_density_max 0.296
_refine_diff_density_min -0.382
_refine_diff_density_rms 0.063
_refine_ls_abs_structure_details 'Flack H D (1983), Acta Cryst. A39, 876-881'
_refine_ls_abs_structure_Flack 0.00(19)
_refine_ls_extinction_coef 0.0082(15)
_refine_ls_extinction_expression Fc^*^=kFc[1+0.001xFc^2^\l^3^/sin(2\q)]^-1/4^
_refine_ls_extinction_method SHELXL
_refine_ls_goodness_of_fit_ref 1.057
_refine_ls_hydrogen_treatment constr
_refine_ls_matrix_type full
_refine_ls_number_parameters 323
_refine_ls_number_reflns 3723
_refine_ls_number_restraints 1
_refine_ls_restrained_S_all 1.056
_refine_ls_R_factor_all 0.0554
_refine_ls_R_factor_gt 0.0551
_refine_ls_shift/su_max 0.000
_refine_ls_shift/su_mean 0.000
_refine_ls_structure_factor_coef Fsqd
_refine_ls_weighting_details 'calc w=1/[\s^2^(Fo^2^)+(0.1407P)^2^+0.0362P] where P=(Fo^2^+2Fc^2^)/3'
_refine_ls_weighting_scheme calc
_refine_ls_wR_factor_gt 0.1617
_refine_ls_wR_factor_ref 0.1625
_reflns_number_gt 3680
_reflns_number_total 3723
_reflns_threshold_expression >2sigma(I)
_cod_data_source_file ol300099e_si_003.cif
_cod_data_source_block cu_slxy35_0m
_cod_depositor_comments
;
The following automatic conversions were performed:

'_symmetry_cell_setting' value 'Monoclinic' changed to 'monoclinic'
according to /home/saulius/struct/CIF-dictionaries/cif_core.dic
dictionary named 'cif_core.dic' version 2.4.1 from 2010-06-29.

Automatic conversion script
Id: cif_fix_values 1715 2011-07-08 13:25:40Z adriana 

 Updated bibliographic information.

 Antanas Vaitkus,
 2019-09-22
;
_cod_original_sg_symbol_H-M 'P 21'
_cod_database_code 1507153

loop_
_symmetry_equiv_pos_as_xyz
'x, y, z'
'-x, y+1/2, -z'

loop_
_atom_site_label
_atom_site_type_symbol
_atom_site_fract_x
_atom_site_fract_y
_atom_site_fract_z
_atom_site_U_iso_or_equiv
_atom_site_adp_type
_atom_site_occupancy
_atom_site_symmetry_multiplicity
_atom_site_calc_flag
_atom_site_refinement_flags
O4 O 0.17231(16) -0.1186(2) 0.72106(8) 0.0464(4) Uani 1 1 d .
O7 O -0.27032(17) 0.1918(3) 0.66505(10) 0.0580(5) Uani 1 1 d .
O3 O 0.37277(18) -0.0628(3) 0.96467(9) 0.0568(5) Uani 1 1 d .
H3 H 0.3369 -0.1680 0.9634 0.085 Uiso 1 1 calc R
O6 O 0.17515(15) 0.0416(3) 0.61165(8) 0.0488(4) Uani 1 1 d .
O5 O 0.2804(3) 0.2441(5) 0.55203(11) 0.0811(7) Uani 1 1 d .
O2 O 0.8574(2) -0.0952(5) 0.94945(14) 0.0824(7) Uani 1 1 d .
C1 C 0.7594(3) -0.0115(6) 0.97437(17) 0.0700(8) Uani 1 1 d .
C10 C 0.6284(2) -0.0962(4) 0.93962(11) 0.0508(5) Uani 1 1 d .
H10 H 0.5919 -0.1514 0.9800 0.061 Uiso 1 1 calc R
C19 C 0.5289(2) 0.0536(3) 0.90017(11) 0.0448(5) Uani 1 1 d .
H19A H 0.5415 0.1728 0.9282 0.054 Uiso 1 1 calc R
H19B H 0.5461 0.0792 0.8512 0.054 Uiso 1 1 calc R
C9 C 0.3859(2) -0.0109(3) 0.89183(10) 0.0423(4) Uani 1 1 d .
C8 C 0.3405(2) -0.1716(3) 0.83372(12) 0.0440(5) Uani 1 1 d .
H8 H 0.2582 -0.2222 0.8441 0.053 Uiso 1 1 calc R
C14 C 0.30275(19) -0.0623(3) 0.75938(10) 0.0392(4) Uani 1 1 d .
H14 H 0.3674 -0.0835 0.7283 0.047 Uiso 1 1 calc R
C17 C 0.11705(19) 0.0352(3) 0.67796(10) 0.0406(4) Uani 1 1 d .
C20 C -0.0299(2) -0.0034(4) 0.65202(13) 0.0495(5) Uani 1 1 d .
H20 H -0.0684 -0.0016 0.6963 0.059 Uiso 1 1 calc R
C22 C -0.0979(2) 0.1501(4) 0.60051(12) 0.0502(5) Uani 1 1 d .
H22 H -0.0598 0.1876 0.5613 0.060 Uiso 1 1 calc R
C23 C -0.2084(2) 0.2354(4) 0.60726(11) 0.0479(5) Uani 1 1 d .
C26 C -0.3776(3) 0.3090(5) 0.65991(17) 0.0646(7) Uani 1 1 d .
O8 O -0.4481(3) 0.2975(6) 0.70401(16) 0.0930(9) Uani 1 1 d .
C30 C 0.8886(5) -0.4104(9) 0.9026(3) 0.1155(18) Uani 1 1 d .
H30A H 0.9684 -0.3944 0.8848 0.173 Uiso 1 1 calc R
H30B H 0.8390 -0.5152 0.8767 0.173 Uiso 1 1 calc R
H30C H 0.9095 -0.4375 0.9550 0.173 Uiso 1 1 calc R
C4 C 0.8084(3) -0.2280(6) 0.88890(15) 0.0704(8) Uani 1 1 d .
C5 C 0.6642(2) -0.2634(4) 0.89435(12) 0.0517(5) Uani 1 1 d .
H5 H 0.6643 -0.3788 0.9250 0.062 Uiso 1 1 calc R
C6 C 0.5689(3) -0.3030(4) 0.82097(13) 0.0578(6) Uani 1 1 d .
H6A H 0.5996 -0.4126 0.7968 0.069 Uiso 1 1 calc R
H6B H 0.5662 -0.1926 0.7884 0.069 Uiso 1 1 calc R
C7 C 0.4300(3) -0.3442(3) 0.83342(15) 0.0583(6) Uani 1 1 d .
H7A H 0.3872 -0.4319 0.7948 0.070 Uiso 1 1 calc R
H7B H 0.4383 -0.4103 0.8806 0.070 Uiso 1 1 calc R
C11 C 0.2906(2) 0.1517(3) 0.86062(10) 0.0433(4) Uani 1 1 d .
H11A H 0.3210 0.2739 0.8833 0.052 Uiso 1 1 calc R
H11B H 0.2032 0.1260 0.8691 0.052 Uiso 1 1 calc R
C12 C 0.2909(2) 0.1525(3) 0.77696(10) 0.0370(4) Uani 1 1 d .
H12 H 0.3684 0.2216 0.7683 0.044 Uiso 1 1 calc R
C13 C 0.1660(2) 0.2245(3) 0.72125(10) 0.0396(4) Uani 1 1 d .
C15 C 0.2265(2) 0.2157(4) 0.60222(12) 0.0523(5) Uani 1 1 d .
C16 C 0.2033(3) 0.3517(4) 0.66070(12) 0.0512(5) Uani 1 1 d .
H16A H 0.1326 0.4401 0.6407 0.061 Uiso 1 1 calc R
H16B H 0.2821 0.4252 0.6805 0.061 Uiso 1 1 calc R
C21 C -0.0573(3) -0.2014(5) 0.6165(2) 0.0780(9) Uani 1 1 d .
H21A H -0.1491 -0.2307 0.6105 0.117 Uiso 1 1 calc R
H21B H -0.0065 -0.2964 0.6479 0.117 Uiso 1 1 calc R
H21C H -0.0337 -0.2018 0.5687 0.117 Uiso 1 1 calc R
C25 C -0.3826(3) 0.4375(4) 0.59679(17) 0.0626(7) Uani 1 1 d .
C24 C -0.2825(2) 0.3886(4) 0.56480(15) 0.0576(6) Uani 1 1 d .
H24 H -0.2639 0.4443 0.5222 0.069 Uiso 1 1 calc R
C27 C -0.4838(4) 0.5906(7) 0.5767(4) 0.1093(16) Uani 1 1 d .
H27A H -0.4414 0.7116 0.5727 0.164 Uiso 1 1 calc R
H27B H -0.5348 0.5990 0.6145 0.164 Uiso 1 1 calc R
H27C H -0.5404 0.5599 0.5299 0.164 Uiso 1 1 calc R
C28 C 0.0661(3) 0.3216(4) 0.75943(12) 0.0542(6) Uani 1 1 d .
H28A H 0.1076 0.4261 0.7896 0.081 Uiso 1 1 calc R
H28B H 0.0338 0.2298 0.7903 0.081 Uiso 1 1 calc R
H28C H -0.0057 0.3698 0.7224 0.081 Uiso 1 1 calc R
O1 O 0.7808(3) 0.1127(6) 1.02071(19) 0.1103(13) Uani 1 1 d .
C29 C 0.8229(5) -0.1248(14) 0.8190(3) 0.134(3) Uani 1 1 d .
H29A H 0.7842 0.0007 0.8180 0.201 Uiso 1 1 calc R
H29B H 0.7792 -0.1967 0.7764 0.201 Uiso 1 1 calc R
H29C H 0.9144 -0.1126 0.8181 0.201 Uiso 1 1 calc R

loop_
_atom_site_aniso_label
_atom_site_aniso_U_11
_atom_site_aniso_U_22
_atom_site_aniso_U_33
_atom_site_aniso_U_23
_atom_site_aniso_U_13
_atom_site_aniso_U_12
O4 0.0460(8) 0.0368(8) 0.0506(7) -0.0061(6) -0.0031(6) -0.0012(6)
O7 0.0499(9) 0.0682(11) 0.0574(9) 0.0156(8) 0.0149(7) 0.0078(8)
O3 0.0592(10) 0.0695(12) 0.0426(7) 0.0049(7) 0.0127(6) -0.0030(8)
O6 0.0482(8) 0.0557(9) 0.0431(7) -0.0129(7) 0.0109(6) 0.0010(7)
O5 0.0930(16) 0.1055(18) 0.0526(9) -0.0074(11) 0.0329(10) -0.0202(14)
O2 0.0457(10) 0.1059(18) 0.0925(14) -0.0217(14) 0.0076(9) 0.0055(12)
C1 0.0483(13) 0.085(2) 0.0719(15) -0.0185(15) 0.0004(11) 0.0073(13)
C10 0.0440(11) 0.0660(14) 0.0402(9) -0.0015(9) 0.0036(7) 0.0071(10)
C19 0.0432(10) 0.0451(10) 0.0444(9) -0.0079(8) 0.0053(7) -0.0031(9)
C9 0.0448(11) 0.0454(10) 0.0361(9) -0.0012(8) 0.0072(7) -0.0016(8)
C8 0.0439(11) 0.0373(10) 0.0478(10) 0.0000(8) 0.0024(7) -0.0045(8)
C14 0.0395(10) 0.0355(10) 0.0403(9) -0.0064(7) 0.0030(7) 0.0002(7)
C17 0.0409(10) 0.0401(10) 0.0411(8) -0.0055(8) 0.0096(7) 0.0005(8)
C20 0.0426(11) 0.0526(13) 0.0501(10) 0.0034(9) 0.0025(7) -0.0026(10)
C22 0.0422(11) 0.0600(13) 0.0465(10) 0.0080(9) 0.0051(8) -0.0032(10)
C23 0.0419(10) 0.0545(12) 0.0455(10) 0.0077(9) 0.0050(7) -0.0038(9)
C26 0.0499(13) 0.0721(17) 0.0733(16) -0.0047(13) 0.0160(11) 0.0013(13)
O8 0.0720(14) 0.122(2) 0.0955(16) 0.0099(16) 0.0420(12) 0.0116(15)
C30 0.073(3) 0.123(4) 0.145(4) -0.029(3) 0.011(2) 0.036(3)
C4 0.0496(13) 0.102(2) 0.0612(14) -0.0041(15) 0.0159(10) 0.0120(15)
C5 0.0506(12) 0.0577(13) 0.0455(10) 0.0065(10) 0.0071(8) 0.0130(10)
C6 0.0667(14) 0.0531(13) 0.0492(11) -0.0108(9) 0.0018(10) 0.0189(11)
C7 0.0657(15) 0.0353(10) 0.0657(14) -0.0047(10) -0.0050(10) 0.0024(10)
C11 0.0460(10) 0.0466(10) 0.0373(9) -0.0067(8) 0.0088(7) 0.0038(8)
C12 0.0400(10) 0.0357(9) 0.0355(9) -0.0039(7) 0.0086(7) -0.0005(7)
C13 0.0419(10) 0.0369(10) 0.0396(9) -0.0043(8) 0.0075(7) 0.0046(8)
C15 0.0500(12) 0.0625(14) 0.0438(10) -0.0026(10) 0.0080(8) -0.0032(10)
C16 0.0647(14) 0.0443(11) 0.0433(10) 0.0036(9) 0.0087(9) -0.0005(10)
C21 0.0622(17) 0.0590(17) 0.098(2) -0.0083(15) -0.0174(15) -0.0063(13)
C25 0.0456(13) 0.0547(15) 0.0850(17) 0.0061(12) 0.0080(11) 0.0023(11)
C24 0.0433(11) 0.0583(14) 0.0677(13) 0.0208(12) 0.0038(9) -0.0041(10)
C27 0.064(2) 0.083(3) 0.181(5) 0.038(3) 0.024(2) 0.0257(19)
C28 0.0565(13) 0.0570(13) 0.0489(10) -0.0106(9) 0.0102(9) 0.0181(11)
O1 0.0605(13) 0.127(3) 0.127(2) -0.068(2) -0.0172(13) 0.0111(15)
C29 0.092(3) 0.228(8) 0.088(2) 0.026(4) 0.034(2) -0.039(4)

loop_
_atom_type_symbol
_atom_type_description
_atom_type_scat_dispersion_real
_atom_type_scat_dispersion_imag
_atom_type_scat_source
C C 0.0181 0.0091 'International Tables Vol C Tables 4.2.6.8 and 6.1.1.4'
H H 0.0000 0.0000 'International Tables Vol C Tables 4.2.6.8 and 6.1.1.4'
O O 0.0492 0.0322 'International Tables Vol C Tables 4.2.6.8 and 6.1.1.4'

loop_
_geom_angle_atom_site_label_1
_geom_angle_atom_site_label_2
_geom_angle_atom_site_label_3
_geom_angle
C17 O4 C14 107.76(16)
C26 O7 C23 108.7(2)
C9 O3 H3 109.5
C15 O6 C17 112.11(16)
C1 O2 C4 111.6(2)
O1 C1 O2 121.0(3)
O1 C1 C10 127.0(3)
O2 C1 C10 112.0(3)
C1 C10 C5 103.2(2)
C1 C10 C19 113.4(3)
C5 C10 C19 118.52(17)
C1 C10 H10 107.0
C5 C10 H10 107.0
C19 C10 H10 107.0
C9 C19 C10 113.13(19)
C9 C19 H19A 109.0
C10 C19 H19A 109.0
C9 C19 H19B 109.0
C10 C19 H19B 109.0
H19A C19 H19B 107.8
O3 C9 C19 105.22(16)
O3 C9 C11 110.97(17)
C19 C9 C11 111.09(18)
O3 C9 C8 113.02(19)
C19 C9 C8 115.49(17)
C11 C9 C8 101.19(15)
C7 C8 C14 115.43(19)
C7 C8 C9 118.25(18)
C14 C8 C9 103.85(16)
C7 C8 H8 106.1
C14 C8 H8 106.1
C9 C8 H8 106.1
O4 C14 C12 104.89(16)
O4 C14 C8 109.71(17)
C12 C14 C8 108.04(15)
O4 C14 H14 111.3
C12 C14 H14 111.3
C8 C14 H14 111.3
O4 C17 O6 107.74(16)
O4 C17 C20 108.22(18)
O6 C17 C20 107.75(16)
O4 C17 C13 107.87(14)
O6 C17 C13 104.40(16)
C20 C17 C13 120.26(18)
C22 C20 C21 110.5(2)
C22 C20 C17 112.4(2)
C21 C20 C17 112.2(2)
C22 C20 H20 107.1
C21 C20 H20 107.1
C17 C20 H20 107.1
C23 C22 C20 124.3(2)
C23 C22 H22 117.8
C20 C22 H22 117.8
C22 C23 O7 121.7(2)
C22 C23 C24 131.1(2)
O7 C23 C24 107.1(2)
O8 C26 O7 121.1(3)
O8 C26 C25 130.7(3)
O7 C26 C25 108.2(2)
C4 C30 H30A 109.5
C4 C30 H30B 109.5
H30A C30 H30B 109.5
C4 C30 H30C 109.5
H30A C30 H30C 109.5
H30B C30 H30C 109.5
O2 C4 C29 105.6(4)
O2 C4 C30 108.2(3)
C29 C4 C30 113.1(5)
O2 C4 C5 104.0(2)
C29 C4 C5 113.7(3)
C30 C4 C5 111.5(3)
C10 C5 C6 115.72(19)
C10 C5 C4 105.4(2)
C6 C5 C4 115.7(2)
C10 C5 H5 106.4
C6 C5 H5 106.4
C4 C5 H5 106.4
C5 C6 C7 111.1(2)
C5 C6 H6A 109.4
C7 C6 H6A 109.4
C5 C6 H6B 109.4
C7 C6 H6B 109.4
H6A C6 H6B 108.0
C8 C7 C6 116.7(2)
C8 C7 H7A 108.1
C6 C7 H7A 108.1
C8 C7 H7B 108.1
C6 C7 H7B 108.1
H7A C7 H7B 107.3
C9 C11 C12 103.89(15)
C9 C11 H11A 111.0
C12 C11 H11A 111.0
C9 C11 H11B 111.0
C12 C11 H11B 111.0
H11A C11 H11B 109.0
C11 C12 C14 102.92(16)
C11 C12 C13 118.82(16)
C14 C12 C13 105.43(15)
C11 C12 H12 109.7
C14 C12 H12 109.7
C13 C12 H12 109.7
C28 C13 C16 112.2(2)
C28 C13 C12 113.19(16)
C16 C13 C12 111.06(18)
C28 C13 C17 115.10(19)
C16 C13 C17 102.77(16)
C12 C13 C17 101.63(15)
O5 C15 O6 120.7(3)
O5 C15 C16 128.8(3)
O6 C15 C16 110.44(19)
C15 C16 C13 105.1(2)
C15 C16 H16A 110.7
C13 C16 H16A 110.7
C15 C16 H16B 110.7
C13 C16 H16B 110.7
H16A C16 H16B 108.8
C20 C21 H21A 109.5
C20 C21 H21B 109.5
H21A C21 H21B 109.5
C20 C21 H21C 109.5
H21A C21 H21C 109.5
H21B C21 H21C 109.5
C24 C25 C26 106.9(2)
C24 C25 C27 130.2(3)
C26 C25 C27 122.8(3)
C25 C24 C23 109.0(2)
C25 C24 H24 125.5
C23 C24 H24 125.5
C25 C27 H27A 109.5
C25 C27 H27B 109.5
H27A C27 H27B 109.5
C25 C27 H27C 109.5
H27A C27 H27C 109.5
H27B C27 H27C 109.5
C13 C28 H28A 109.5
C13 C28 H28B 109.5
H28A C28 H28B 109.5
C13 C28 H28C 109.5
H28A C28 H28C 109.5
H28B C28 H28C 109.5
C4 C29 H29A 109.5
C4 C29 H29B 109.5
H29A C29 H29B 109.5
C4 C29 H29C 109.5
H29A C29 H29C 109.5
H29B C29 H29C 109.5

loop_
_geom_bond_atom_site_label_1
_geom_bond_atom_site_label_2
_geom_bond_distance
O4 C17 1.383(3)
O4 C14 1.447(2)
O7 C26 1.369(4)
O7 C23 1.386(3)
O3 C9 1.420(2)
O3 H3 0.8200
O6 C15 1.349(3)
O6 C17 1.470(2)
O5 C15 1.192(3)
O2 C1 1.336(4)
O2 C4 1.454(4)
C1 O1 1.201(4)
C1 C10 1.500(4)
C10 C5 1.521(4)
C10 C19 1.540(3)
C10 H10 0.9800
C19 C9 1.531(3)
C19 H19A 0.9700
C19 H19B 0.9700
C9 C11 1.534(3)
C9 C8 1.550(3)
C8 C7 1.520(3)
C8 C14 1.541(3)
C8 H8 0.9800
C14 C12 1.539(3)
C14 H14 0.9800
C17 C20 1.528(3)
C17 C13 1.568(3)
C20 C22 1.502(3)
C20 C21 1.526(4)
C20 H20 0.9800
C22 C23 1.322(4)
C22 H22 0.9300
C23 C24 1.445(3)
C26 O8 1.204(4)
C26 C25 1.457(4)
C30 C4 1.510(6)
C30 H30A 0.9600
C30 H30B 0.9600
C30 H30C 0.9600
C4 C29 1.506(6)
C4 C5 1.545(4)
C5 C6 1.523(3)
C5 H5 0.9800
C6 C7 1.537(5)
C6 H6A 0.9700
C6 H6B 0.9700
C7 H7A 0.9700
C7 H7B 0.9700
C11 C12 1.538(2)
C11 H11A 0.9700
C11 H11B 0.9700
C12 C13 1.560(3)
C12 H12 0.9800
C13 C28 1.527(3)
C13 C16 1.534(3)
C15 C16 1.489(3)
C16 H16A 0.9700
C16 H16B 0.9700
C21 H21A 0.9600
C21 H21B 0.9600
C21 H21C 0.9600
C25 C24 1.342(4)
C25 C27 1.489(4)
C24 H24 0.9300
C27 H27A 0.9600
C27 H27B 0.9600
C27 H27C 0.9600
C28 H28A 0.9600
C28 H28B 0.9600
C28 H28C 0.9600
C29 H29A 0.9600
C29 H29B 0.9600
C29 H29C 0.9600

loop_
_geom_hbond_atom_site_label_D
_geom_hbond_atom_site_label_H
_geom_hbond_atom_site_label_A
_geom_hbond_distance_DH
_geom_hbond_distance_HA
_geom_hbond_distance_DA
_geom_hbond_angle_DHA
_geom_hbond_site_symmetry_A
O3 H3 O1 0.82 2.02 2.811(4) 163.5 2_647

loop_
_geom_torsion_atom_site_label_1
_geom_torsion_atom_site_label_2
_geom_torsion_atom_site_label_3
_geom_torsion_atom_site_label_4
_geom_torsion
C4 O2 C1 O1 -174.7(4)
C4 O2 C1 C10 7.2(4)
O1 C1 C10 C5 -172.2(4)
O2 C1 C10 C5 5.8(4)
O1 C1 C10 C19 58.3(5)
O2 C1 C10 C19 -123.7(3)
C1 C10 C19 C9 -157.5(2)
C5 C10 C19 C9 81.3(2)
C10 C19 C9 O3 53.2(2)
C10 C19 C9 C11 173.37(16)
C10 C19 C9 C8 -72.2(2)
O3 C9 C8 C7 -75.5(3)
C19 C9 C8 C7 45.7(3)
C11 C9 C8 C7 165.8(2)
O3 C9 C8 C14 155.10(17)
C19 C9 C8 C14 -83.7(2)
C11 C9 C8 C14 36.4(2)
C17 O4 C14 C12 35.31(19)
C17 O4 C14 C8 151.14(17)
C7 C8 C14 O4 100.4(2)
C9 C8 C14 O4 -128.58(17)
C7 C8 C14 C12 -145.84(19)
C9 C8 C14 C12 -14.8(2)
C14 O4 C17 O6 77.00(18)
C14 O4 C17 C20 -166.75(16)
C14 O4 C17 C13 -35.18(19)
C15 O6 C17 O4 -126.47(18)
C15 O6 C17 C20 117.0(2)
C15 O6 C17 C13 -12.0(2)
O4 C17 C20 C22 -176.31(18)
O6 C17 C20 C22 -60.1(2)
C13 C17 C20 C22 59.2(3)
O4 C17 C20 C21 -51.0(3)
O6 C17 C20 C21 65.2(3)
C13 C17 C20 C21 -175.5(2)
C21 C20 C22 C23 101.9(3)
C17 C20 C22 C23 -132.0(2)
C20 C22 C23 O7 1.6(4)
C20 C22 C23 C24 177.3(3)
C26 O7 C23 C22 176.8(2)
C26 O7 C23 C24 0.2(3)
C23 O7 C26 O8 179.6(3)
C23 O7 C26 C25 -1.5(3)
C1 O2 C4 C29 103.2(4)
C1 O2 C4 C30 -135.4(4)
C1 O2 C4 C5 -16.8(4)
C1 C10 C5 C6 -144.6(3)
C19 C10 C5 C6 -18.3(3)
C1 C10 C5 C4 -15.4(3)
C19 C10 C5 C4 110.9(2)
O2 C4 C5 C10 19.5(3)
C29 C4 C5 C10 -94.8(5)
C30 C4 C5 C10 135.8(3)
O2 C4 C5 C6 148.7(3)
C29 C4 C5 C6 34.4(5)
C30 C4 C5 C6 -94.9(4)
C10 C5 C6 C7 -58.3(3)
C4 C5 C6 C7 177.6(3)
C14 C8 C7 C6 64.8(3)
C9 C8 C7 C6 -59.0(3)
C5 C6 C7 C8 88.5(3)
O3 C9 C11 C12 -165.57(17)
C19 C9 C11 C12 77.75(19)
C8 C9 C11 C12 -45.4(2)
C9 C11 C12 C14 36.1(2)
C9 C11 C12 C13 152.03(17)
O4 C14 C12 C11 104.17(17)
C8 C14 C12 C11 -12.8(2)
O4 C14 C12 C13 -21.03(19)
C8 C14 C12 C13 -138.00(17)
C11 C12 C13 C28 10.8(3)
C14 C12 C13 C28 125.4(2)
C11 C12 C13 C16 138.02(19)
C14 C12 C13 C16 -107.36(19)
C11 C12 C13 C17 -113.26(19)
C14 C12 C13 C17 1.37(18)
O4 C17 C13 C28 -102.7(2)
O6 C17 C13 C28 142.84(18)
C20 C17 C13 C28 21.9(3)
O4 C17 C13 C16 134.98(18)
O6 C17 C13 C16 20.6(2)
C20 C17 C13 C16 -100.4(2)
O4 C17 C13 C12 19.97(19)
O6 C17 C13 C12 -94.45(16)
C20 C17 C13 C12 144.61(18)
C17 O6 C15 O5 178.1(2)
C17 O6 C15 C16 -2.4(2)
O5 C15 C16 C13 -164.5(3)
O6 C15 C16 C13 16.1(2)
C28 C13 C16 C15 -146.2(2)
C12 C13 C16 C15 86.0(2)
C17 C13 C16 C15 -21.9(2)
O8 C26 C25 C24 -178.9(4)
O7 C26 C25 C24 2.4(3)
O8 C26 C25 C27 1.4(6)
O7 C26 C25 C27 -177.3(4)
C26 C25 C24 C23 -2.3(3)
C27 C25 C24 C23 177.4(4)
C22 C23 C24 C25 -174.8(3)
O7 C23 C24 C25 1.4(3)

loop_
_cod_related_entry_id
_cod_related_entry_code
_cod_related_entry_database
1 30651789 ChemSpider
